data_7227084
loop_
_publ_author_name
'D'Vries, Richard Fernando'
'G\'omez, Germ\'an'
'Lionello, Diego E.'
'Fuertes, Cecilia'
'Soler-Illia, Galo'
'Ellena, Javier A.'

_publ_section_title
;
 Luminescence, Chemical Sensing and Mechanical Properties of Crystalline
 Materials Based on Lanthanide-Sulfonate Coordination Polymers
;
_journal_name_full 'RSC Adv.'
_journal_paper_doi 10.1039/C6RA23516F
_journal_year 2016
_chemical_formula_moiety 'C44 H28 N4 O15 S4 Yb2, 3(H2 O)'
_chemical_formula_sum 'C44 H34 N4 O18 S4 Yb2'
_chemical_formula_weight 1381.07
_space_group_crystal_system monoclinic
_space_group_IT_number 14
_space_group_name_Hall '-P 2yn'
_space_group_name_H-M_alt 'P 1 21/n 1'
_symmetry_space_group_name_Hall '-P 2yn'
_symmetry_space_group_name_H-M 'P 1 21/n 1'
_atom_sites_solution_hydrogens mixed
_audit_creation_date 2015-10-14
_audit_creation_method
;
Olex2 1.2
(compiled 2015.09.30 svn.r3233 for OlexSys, GUI svn.r5103)
;
_audit_update_record
;
2016-05-03 deposited with the CCDC.
2016-11-10 downloaded from the CCDC.
;
_cell_angle_alpha 90
_cell_angle_beta 99.0140(10)
_cell_angle_gamma 90
_cell_formula_units_Z 4
_cell_length_a 14.2136(4)
_cell_length_b 17.0112(5)
_cell_length_c 18.8325(5)
_cell_measurement_reflns_used 9216
_cell_measurement_temperature 296(2)
_cell_measurement_theta_max 1.6
_cell_measurement_theta_min 26.4
_cell_volume 4497.3(2)
_computing_cell_refinement 'SAINT v8.34A (Bruker, 2013)'
_computing_data_collection 'Bruker APEX2'
_computing_data_reduction 'SAINT v8.34A (Bruker, 2013)'
_computing_molecular_graphics 'Olex2 (Dolomanov et al., 2009)'
_computing_publication_material 'Olex2 (Dolomanov et al., 2009)'
_computing_structure_refinement 'ShelXL (Sheldrick, 2015)'
_computing_structure_solution 'ShelXS (Sheldrick, 20015)'
_diffrn_ambient_temperature 296.15
_diffrn_detector_area_resol_mean 7.9
_diffrn_measured_fraction_theta_full 1.000
_diffrn_measured_fraction_theta_max 0.998
_diffrn_measurement_device_type 'Bruker APEX-II CCD'
_diffrn_measurement_method '\f and \w scans'
_diffrn_radiation_type MoK\a
_diffrn_radiation_wavelength 0.71073
_diffrn_reflns_av_R_equivalents 0.0603
_diffrn_reflns_av_unetI/netI 0.0429
_diffrn_reflns_Laue_measured_fraction_full 1.000
_diffrn_reflns_Laue_measured_fraction_max 0.998
_diffrn_reflns_limit_h_max 17
_diffrn_reflns_limit_h_min -17
_diffrn_reflns_limit_k_max 21
_diffrn_reflns_limit_k_min -21
_diffrn_reflns_limit_l_max 23
_diffrn_reflns_limit_l_min -23
_diffrn_reflns_number 60860
_diffrn_reflns_point_group_measured_fraction_full 1.000
_diffrn_reflns_point_group_measured_fraction_max 0.998
_diffrn_reflns_theta_full 26.000
_diffrn_reflns_theta_max 26.400
_diffrn_reflns_theta_min 1.622
_diffrn_standards_number 0
_exptl_absorpt_coefficient_mu 4.404
_exptl_absorpt_correction_T_max 0.7454
_exptl_absorpt_correction_T_min 0.6432
_exptl_absorpt_correction_type multi-scan
_exptl_absorpt_process_details
;
SADABS-2014/5 (Bruker,2014/5) was used for absorption correction.
wR2(int) was 0.0942 before and 0.0572 after correction.
The Ratio of minimum to maximum transmission is 0.8629.
The \l/2 correction factor is 0.00150.
;
_exptl_crystal_colour 'clear light colourless'
_exptl_crystal_colour_lustre clear
_exptl_crystal_colour_modifier light
_exptl_crystal_colour_primary colourless
_exptl_crystal_density_diffrn 2.040
_exptl_crystal_description needle
_exptl_crystal_F_000 2696
_exptl_crystal_preparation Luminescent
_exptl_crystal_recrystallization_method Hydrothermal
_exptl_crystal_size_max 0.17
_exptl_crystal_size_mid 0.03
_exptl_crystal_size_min 0.03
_refine_diff_density_max 0.676
_refine_diff_density_min -0.622
_refine_diff_density_rms 0.127
_refine_ls_extinction_method none
_refine_ls_goodness_of_fit_ref 1.027
_refine_ls_hydrogen_treatment constr
_refine_ls_matrix_type full
_refine_ls_number_parameters 647
_refine_ls_number_reflns 9216
_refine_ls_number_restraints 0
_refine_ls_restrained_S_all 1.027
_refine_ls_R_factor_all 0.0442
_refine_ls_R_factor_gt 0.0276
_refine_ls_shift/su_max 0.001
_refine_ls_shift/su_mean 0.000
_refine_ls_structure_factor_coef Fsqd
_refine_ls_weighting_details 'w=1/[\s^2^(Fo^2^)+(0.0180P)^2^+5.4786P] where P=(Fo^2^+2Fc^2^)/3'
_refine_ls_weighting_scheme calc
_refine_ls_wR_factor_gt 0.0519
_refine_ls_wR_factor_ref 0.0576
_reflns_Friedel_coverage 0.000
_reflns_number_gt 7320
_reflns_number_total 9216
_reflns_threshold_expression 'I > 2\s(I)'
_cod_data_source_file c6ra23516f2.cif
_cod_data_source_block Phase3-Yb
_cod_database_code 7227084
_shelx_space_group_comment
;
The symmetry employed for this shelxl refinement is uniquely defined
by the following loop, which should always be used as a source of
symmetry information in preference to the above space-group names.
They are only intended as comments.
;
_shelx_estimated_absorpt_t_max 0.879
_shelx_estimated_absorpt_t_min 0.521
_olex2_refinement_description
;
1. Fixed Uiso
 At 1.2 times of:
  All C(H) groups
 At 1.5 times of:
  All O(H,H) groups
2.a Free rotating group:
 O16(H16A,H16B,O17,H17A,H17B,O18,H18A,H18B)
2.b Rotating group:
 O15(H15A,H15B)
2.c Aromatic/amide H refined with riding coordinates:
 C2(H2), C4(H4), C6(H6), C7(H7), C9(H9), C12(H12), C14(H14), C15(H15),
 C17(H17), C19(H19), C21(H21), C22(H22), C23(H23), C25(H25), C26(H26), C28(H28),
  C29(H29), C30(H30), C33(H33), C34(H34), C35(H35), C37(H37), C38(H38),
 C40(H40), C41(H41), C42(H42)
;
_shelx_shelxl_version_number 2014/7
_olex2_submission_special_instructions 'No special instructions were received'

loop_
_space_group_symop_operation_xyz
'x, y, z'
'-x+1/2, y+1/2, -z+1/2'
'-x, -y, -z'
'x-1/2, -y-1/2, z-1/2'

loop_
_atom_site_label
_atom_site_type_symbol
_atom_site_fract_x
_atom_site_fract_y
_atom_site_fract_z
_atom_site_U_iso_or_equiv
_atom_site_adp_type
_atom_site_occupancy
_atom_site_site_symmetry_order
_atom_site_calc_flag
_atom_site_refinement_flags_posn
C1 C -0.2363(3) 0.2598(2) 0.2525(2) 0.0182(9) Uani 1 1 d .
C2 C -0.2074(3) 0.2683(2) 0.3244(2) 0.0197(9) Uani 1 1 d .
H2 H -0.1921 0.3177 0.3440 0.024 Uiso 1 1 calc R
C3 C -0.2009(3) 0.2013(2) 0.3687(2) 0.0187(9) Uani 1 1 d .
C4 C -0.6733(3) 0.2933(2) -0.0556(2) 0.0219(10) Uani 1 1 d .
H4 H -0.6626 0.2444 -0.0339 0.026 Uiso 1 1 calc R
C5 C -0.6626(3) 0.3596(2) -0.0148(2) 0.0211(10) Uani 1 1 d .
C6 C -0.6767(3) 0.4344(3) -0.0467(2) 0.0299(11) Uani 1 1 d .
H6 H -0.6664 0.4793 -0.0183 0.036 Uiso 1 1 calc R
C7 C -0.2052(4) 0.0588(2) 0.3814(2) 0.0318(12) Uani 1 1 d .
H7 H -0.2153 0.0091 0.3611 0.038 Uiso 1 1 calc R
C8 C -0.2200(3) 0.1260(2) 0.3365(2) 0.0213(10) Uani 1 1 d .
C9 C -0.2547(3) 0.1201(2) 0.2620(2) 0.0223(10) Uani 1 1 d .
H9 H -0.2689 0.0710 0.2412 0.027 Uiso 1 1 calc R
C10 C -0.2675(3) 0.1867(2) 0.2204(2) 0.0190(9) Uani 1 1 d .
C11 C -0.4096(3) 0.2852(2) -0.0391(2) 0.0185(9) Uani 1 1 d .
C12 C -0.4113(3) 0.3539(2) -0.0773(2) 0.0225(10) Uani 1 1 d .
H12 H -0.3941 0.4008 -0.0534 0.027 Uiso 1 1 calc R
C13 C -0.4393(3) 0.3540(2) -0.1532(2) 0.0201(9) Uani 1 1 d .
C14 C 0.0701(3) 0.0781(3) 0.3054(2) 0.0307(11) Uani 1 1 d .
H14 H 0.0872 0.0306 0.3284 0.037 Uiso 1 1 calc R
C15 C 0.0542(3) 0.0813(3) 0.2321(2) 0.0281(11) Uani 1 1 d .
H15 H 0.0617 0.0363 0.2055 0.034 Uiso 1 1 calc R
C16 C 0.0267(3) 0.1521(2) 0.1966(2) 0.0219(10) Uani 1 1 d .
C17 C 0.0129(3) 0.2186(2) 0.2351(2) 0.0224(10) Uani 1 1 d .
H17 H -0.0082 0.2647 0.2111 0.027 Uiso 1 1 calc R
C18 C -0.4694(3) 0.2828(2) -0.1889(2) 0.0194(9) Uani 1 1 d .
C19 C -0.4780(3) 0.2150(2) -0.1479(2) 0.0214(10) Uani 1 1 d .
H19 H -0.5035 0.1692 -0.1702 0.026 Uiso 1 1 calc R
C20 C -0.4486(3) 0.2165(2) -0.0750(2) 0.0183(9) Uani 1 1 d .
C21 C -0.4641(3) 0.3706(3) 0.2701(2) 0.0332(12) Uani 1 1 d .
H21 H -0.4673 0.4106 0.2361 0.040 Uiso 1 1 calc R
C22 C -0.4534(4) 0.3911(3) 0.3431(3) 0.0439(14) Uani 1 1 d .
H22 H -0.4506 0.4437 0.3570 0.053 Uiso 1 1 calc R
C23 C -0.4472(4) 0.3336(3) 0.3928(3) 0.0458(14) Uani 1 1 d .
H23 H -0.4390 0.3466 0.4413 0.055 Uiso 1 1 calc R
C24 C -0.4531(3) 0.2540(3) 0.3719(2) 0.0327(12) Uani 1 1 d .
C25 C -0.4465(4) 0.1904(3) 0.4212(3) 0.0428(14) Uani 1 1 d .
H25 H -0.4366 0.2005 0.4704 0.051 Uiso 1 1 calc R
C26 C -0.4544(4) 0.1157(3) 0.3976(3) 0.0423(14) Uani 1 1 d .
H26 H -0.4484 0.0748 0.4308 0.051 Uiso 1 1 calc R
C27 C -0.4720(3) 0.0980(3) 0.3226(2) 0.0285(11) Uani 1 1 d .
C28 C -0.4864(4) 0.0210(3) 0.2954(3) 0.0421(14) Uani 1 1 d .
H28 H -0.4840 -0.0216 0.3266 0.051 Uiso 1 1 calc R
C29 C -0.5037(4) 0.0099(3) 0.2232(3) 0.0446(14) Uani 1 1 d .
H29 H -0.5151 -0.0404 0.2046 0.053 Uiso 1 1 calc R
C30 C -0.5043(3) 0.0733(3) 0.1771(2) 0.0315(11) Uani 1 1 d .
H30 H -0.5153 0.0639 0.1279 0.038 Uiso 1 1 calc R
C31 C -0.4762(3) 0.1597(3) 0.2723(2) 0.0219(10) Uani 1 1 d .
C32 C -0.4657(3) 0.2388(3) 0.2972(2) 0.0236(10) Uani 1 1 d .
C33 C -0.1756(4) 0.3857(3) -0.0061(2) 0.0343(12) Uani 1 1 d .
H33 H -0.1673 0.3976 0.0427 0.041 Uiso 1 1 calc R
C34 C -0.1734(4) 0.4470(3) -0.0546(3) 0.0366(12) Uani 1 1 d .
H34 H -0.1633 0.4984 -0.0382 0.044 Uiso 1 1 calc R
C35 C -0.1860(3) 0.4312(3) -0.1266(3) 0.0357(12) Uani 1 1 d .
H35 H -0.1871 0.4718 -0.1597 0.043 Uiso 1 1 calc R
C36 C -0.1974(3) 0.3537(3) -0.1497(2) 0.0276(11) Uani 1 1 d .
C37 C -0.2091(3) 0.3313(3) -0.2241(2) 0.0371(13) Uani 1 1 d .
H37 H -0.2096 0.3701 -0.2589 0.045 Uiso 1 1 calc R
C38 C -0.2193(4) 0.2562(3) -0.2448(2) 0.0399(13) Uani 1 1 d .
H38 H -0.2267 0.2437 -0.2934 0.048 Uiso 1 1 calc R
C39 C -0.2190(3) 0.1947(3) -0.1928(2) 0.0323(11) Uani 1 1 d .
C40 C -0.2276(4) 0.1145(3) -0.2113(3) 0.0481(15) Uani 1 1 d .
H40 H -0.2331 0.0992 -0.2592 0.058 Uiso 1 1 calc R
C41 C -0.2278(4) 0.0597(3) -0.1588(3) 0.0505(15) Uani 1 1 d .
H41 H -0.2327 0.0065 -0.1703 0.061 Uiso 1 1 calc R
C42 C -0.2207(4) 0.0840(3) -0.0877(3) 0.0378(13) Uani 1 1 d .
H42 H -0.2224 0.0459 -0.0526 0.045 Uiso 1 1 calc R
C43 C -0.2101(3) 0.2140(3) -0.1193(2) 0.0233(10) Uani 1 1 d .
C44 C -0.1982(3) 0.2942(3) -0.0975(2) 0.0250(10) Uani 1 1 d .
O1 O -0.1854(2) 0.30802(16) 0.13511(14) 0.0237(7) Uani 1 1 d .
O2 O -0.1883(2) 0.40469(16) 0.22967(15) 0.0292(7) Uani 1 1 d .
O3 O -0.3363(2) 0.35441(15) 0.16359(14) 0.0225(7) Uani 1 1 d .
O4 O -0.5234(2) 0.37953(17) 0.09156(15) 0.0291(7) Uani 1 1 d .
O5 O -0.6219(2) 0.26993(16) 0.09938(14) 0.0262(7) Uani 1 1 d .
O6 O -0.6861(2) 0.40215(19) 0.11327(15) 0.0378(9) Uani 1 1 d .
O7 O -0.31035(19) 0.18690(15) 0.15058(13) 0.0189(6) Uani 1 1 d .
O8 O -0.3572(2) 0.11481(15) 0.01098(14) 0.0221(7) Uani 1 1 d .
O9 O -0.5062(2) 0.07281(16) -0.06145(14) 0.0264(7) Uani 1 1 d .
O10 O -0.5077(2) 0.16399(16) 0.03771(13) 0.0224(7) Uani 1 1 d .
O11 O 0.1021(2) 0.1956(2) 0.08597(16) 0.0382(8) Uani 1 1 d .
O12 O -0.0670(2) 0.20521(17) 0.07715(14) 0.0274(7) Uani 1 1 d .
O13 O 0.0064(2) 0.07675(18) 0.07597(15) 0.0356(8) Uani 1 1 d .
O14 O -0.3693(2) 0.27890(15) 0.03077(13) 0.0199(6) Uani 1 1 d .
O15 O -0.1858(2) 0.07670(17) 0.08567(16) 0.0343(8) Uani 1 1 d .
H15A H -0.1898 0.0666 0.1303 0.051 Uiso 1 1 d GR
H15B H -0.1273 0.0689 0.0793 0.051 Uiso 1 1 d GR
O16 O 0.0915(2) 0.37184(17) 0.1069(3) 0.156(3) Uani 1 1 d .
H16A H 0.0957 0.3774 0.1520 0.233 Uiso 1 1 d G
H16B H 0.1352 0.3982 0.0920 0.233 Uiso 1 1 d G
O17 O 0.7118(3) 0.94333(17) 0.0655(2) 0.0710(13) Uani 1 1 d G
H17A H 0.6880 0.9582 0.1018 0.106 Uiso 1 1 d G
H17B H 0.6914 0.9725 0.0299 0.106 Uiso 1 1 d G
O18 O 0.2738(2) 0.11659(14) 0.0714(2) 0.0746(13) Uani 1 1 d G
H18A H 0.2189 0.1328 0.0766 0.112 Uiso 1 1 d G
H18B H 0.3100 0.1557 0.0680 0.112 Uiso 1 1 d G
S1 S -0.23615(8) 0.33905(6) 0.19230(5) 0.0200(2) Uani 1 1 d .
S2 S -0.62384(8) 0.35400(6) 0.07877(5) 0.0238(3) Uani 1 1 d .
S3 S -0.45591(8) 0.13435(6) -0.01940(5) 0.0192(2) Uani 1 1 d .
S4 S 0.01754(8) 0.15684(7) 0.10205(5) 0.0254(3) Uani 1 1 d .
Yb1 Yb -0.22995(2) 0.20395(2) 0.05569(2) 0.01895(5) Uani 1 1 d .
Yb2 Yb -0.44979(2) 0.25758(2) 0.12421(2) 0.01803(5) Uani 1 1 d .
N1 N -0.4698(3) 0.2965(2) 0.24709(17) 0.0235(8) Uani 1 1 d .
N2 N -0.4902(3) 0.14682(19) 0.19944(17) 0.0224(8) Uani 1 1 d .
N3 N -0.1892(3) 0.3108(2) -0.02587(17) 0.0230(8) Uani 1 1 d .
N4 N -0.2116(3) 0.1590(2) -0.06712(18) 0.0263(9) Uani 1 1 d .

loop_
_atom_site_aniso_label
_atom_site_aniso_U_11
_atom_site_aniso_U_22
_atom_site_aniso_U_33
_atom_site_aniso_U_23
_atom_site_aniso_U_13
_atom_site_aniso_U_12
C1 0.024(2) 0.016(2) 0.013(2) 0.0009(16) -0.0009(17) -0.0006(18)
C2 0.026(3) 0.014(2) 0.019(2) -0.0021(16) 0.0006(18) -0.0017(18)
C3 0.021(2) 0.021(2) 0.013(2) 0.0014(17) 0.0015(17) -0.0052(19)
C4 0.027(3) 0.023(2) 0.015(2) 0.0017(17) -0.0012(18) 0.003(2)
C5 0.022(2) 0.026(2) 0.012(2) -0.0026(17) -0.0049(17) 0.0044(19)
C6 0.046(3) 0.022(2) 0.020(2) -0.0054(18) -0.004(2) 0.006(2)
C7 0.053(3) 0.016(2) 0.022(2) 0.0008(18) -0.008(2) -0.003(2)
C8 0.022(3) 0.022(2) 0.018(2) 0.0018(17) -0.0019(18) -0.0047(19)
C9 0.031(3) 0.015(2) 0.019(2) 0.0000(17) -0.0021(19) 0.0002(19)
C10 0.019(2) 0.024(2) 0.014(2) -0.0003(17) 0.0022(17) -0.0003(19)
C11 0.021(2) 0.022(2) 0.012(2) 0.0002(17) 0.0003(17) 0.0015(19)
C12 0.030(3) 0.017(2) 0.020(2) -0.0061(17) -0.0008(19) 0.0011(19)
C13 0.023(2) 0.022(2) 0.014(2) 0.0034(17) -0.0019(18) 0.0019(19)
C14 0.039(3) 0.024(2) 0.026(2) -0.0002(19) -0.005(2) 0.001(2)
C15 0.035(3) 0.025(2) 0.022(2) -0.0069(19) -0.003(2) 0.002(2)
C16 0.020(2) 0.029(2) 0.014(2) -0.0027(18) -0.0029(18) 0.002(2)
C17 0.027(3) 0.022(2) 0.017(2) 0.0049(17) 0.0008(18) 0.0023(19)
C18 0.018(2) 0.028(2) 0.011(2) 0.0024(17) -0.0011(17) 0.0009(19)
C19 0.022(2) 0.024(2) 0.019(2) -0.0043(18) 0.0040(18) -0.0010(19)
C20 0.020(2) 0.020(2) 0.014(2) 0.0010(16) 0.0005(17) 0.0002(18)
C21 0.040(3) 0.033(3) 0.026(3) -0.006(2) 0.004(2) 0.004(2)
C22 0.059(4) 0.036(3) 0.033(3) -0.017(2) -0.004(3) -0.005(3)
C23 0.053(4) 0.063(4) 0.020(3) -0.013(3) 0.002(2) 0.000(3)
C24 0.029(3) 0.050(3) 0.019(2) -0.002(2) 0.002(2) -0.001(2)
C25 0.043(3) 0.067(4) 0.019(2) 0.009(3) 0.006(2) -0.004(3)
C26 0.041(3) 0.057(4) 0.030(3) 0.021(3) 0.007(2) 0.011(3)
C27 0.026(3) 0.034(3) 0.027(2) 0.011(2) 0.008(2) 0.007(2)
C28 0.053(4) 0.037(3) 0.039(3) 0.021(2) 0.018(3) 0.014(3)
C29 0.069(4) 0.020(3) 0.048(3) 0.002(2) 0.022(3) 0.002(3)
C30 0.043(3) 0.026(3) 0.028(3) -0.004(2) 0.013(2) 0.002(2)
C31 0.017(2) 0.030(2) 0.019(2) 0.0052(18) 0.0025(18) 0.0036(19)
C32 0.023(3) 0.029(3) 0.019(2) -0.0003(19) 0.0041(18) 0.001(2)
C33 0.046(3) 0.030(3) 0.029(3) 0.004(2) 0.009(2) -0.002(2)
C34 0.046(3) 0.027(3) 0.039(3) 0.007(2) 0.015(2) 0.001(2)
C35 0.040(3) 0.032(3) 0.037(3) 0.019(2) 0.012(2) 0.006(2)
C36 0.022(3) 0.036(3) 0.026(2) 0.010(2) 0.008(2) 0.009(2)
C37 0.035(3) 0.054(3) 0.023(3) 0.018(2) 0.009(2) 0.003(3)
C38 0.040(3) 0.062(4) 0.018(2) 0.003(2) 0.007(2) -0.003(3)
C39 0.026(3) 0.049(3) 0.023(2) -0.002(2) 0.007(2) -0.001(2)
C40 0.062(4) 0.056(4) 0.028(3) -0.014(3) 0.013(3) -0.011(3)
C41 0.073(4) 0.039(3) 0.042(3) -0.019(3) 0.021(3) -0.007(3)
C42 0.051(4) 0.031(3) 0.034(3) -0.001(2) 0.015(2) -0.003(2)
C43 0.019(2) 0.035(3) 0.016(2) 0.0025(19) 0.0047(18) 0.005(2)
C44 0.021(2) 0.035(3) 0.020(2) 0.004(2) 0.0073(18) 0.002(2)
O1 0.0260(18) 0.0280(17) 0.0173(15) 0.0009(12) 0.0042(13) -0.0044(14)
O2 0.039(2) 0.0231(16) 0.0232(16) -0.0022(13) -0.0030(14) -0.0115(15)
O3 0.0284(18) 0.0193(15) 0.0178(15) 0.0017(12) -0.0030(13) 0.0017(13)
O4 0.0293(19) 0.0280(17) 0.0253(17) -0.0003(13) -0.0098(14) -0.0007(14)
O5 0.0318(19) 0.0284(17) 0.0177(15) 0.0001(12) 0.0013(13) 0.0021(14)
O6 0.051(2) 0.043(2) 0.0196(16) -0.0074(14) 0.0057(15) 0.0211(18)
O7 0.0230(17) 0.0228(15) 0.0088(13) -0.0006(11) -0.0035(12) -0.0019(13)
O8 0.0229(17) 0.0209(15) 0.0209(15) 0.0008(12) -0.0011(13) 0.0028(13)
O9 0.037(2) 0.0228(16) 0.0185(15) -0.0027(12) 0.0028(14) -0.0085(14)
O10 0.0278(18) 0.0242(16) 0.0158(14) -0.0018(12) 0.0055(13) -0.0023(14)
O11 0.027(2) 0.057(2) 0.0325(18) 0.0039(16) 0.0084(15) -0.0029(17)
O12 0.0240(18) 0.0339(18) 0.0228(16) 0.0026(13) -0.0005(13) 0.0042(14)
O13 0.048(2) 0.0346(19) 0.0228(17) -0.0109(14) 0.0001(15) 0.0087(16)
O14 0.0252(17) 0.0234(16) 0.0094(13) -0.0009(11) -0.0026(12) -0.0014(13)
O15 0.034(2) 0.0332(19) 0.0346(19) 0.0105(15) 0.0032(15) 0.0044(16)
O16 0.277(9) 0.086(4) 0.113(5) -0.014(4) 0.061(5) -0.016(5)
O17 0.050(3) 0.046(2) 0.114(4) 0.023(2) 0.004(3) -0.002(2)
O18 0.043(3) 0.053(3) 0.131(4) -0.007(3) 0.022(3) -0.001(2)
S1 0.0268(6) 0.0186(5) 0.0131(5) 0.0019(4) -0.0018(4) -0.0036(5)
S2 0.0307(7) 0.0260(6) 0.0128(5) -0.0033(4) -0.0022(5) 0.0066(5)
S3 0.0251(6) 0.0191(5) 0.0128(5) -0.0004(4) 0.0012(4) -0.0024(5)
S4 0.0259(7) 0.0352(7) 0.0147(5) -0.0041(5) 0.0015(5) 0.0032(5)
Yb1 0.02230(11) 0.02097(10) 0.01285(9) 0.00131(7) 0.00051(7) 0.00035(8)
Yb2 0.02261(11) 0.01968(10) 0.01088(9) -0.00045(7) -0.00019(7) 0.00007(8)
N1 0.030(2) 0.025(2) 0.0147(18) -0.0012(15) -0.0013(16) 0.0008(17)
N2 0.027(2) 0.0212(19) 0.0200(19) 0.0015(15) 0.0073(16) 0.0037(16)
N3 0.023(2) 0.027(2) 0.0189(18) 0.0030(15) 0.0047(15) 0.0002(17)
N4 0.031(2) 0.029(2) 0.0194(19) -0.0012(16) 0.0059(16) -0.0010(18)

loop_
_atom_type_symbol
_atom_type_description
_atom_type_scat_dispersion_real
_atom_type_scat_dispersion_imag
_atom_type_scat_source
C C 0.0033 0.0016 'International Tables Vol C Tables 4.2.6.8 and 6.1.1.4'
H H 0.0000 0.0000 'International Tables Vol C Tables 4.2.6.8 and 6.1.1.4'
N N 0.0061 0.0033 'International Tables Vol C Tables 4.2.6.8 and 6.1.1.4'
O O 0.0106 0.0060 'International Tables Vol C Tables 4.2.6.8 and 6.1.1.4'
S S 0.1246 0.1234 'International Tables Vol C Tables 4.2.6.8 and 6.1.1.4'
Yb Yb -0.3850 5.5486 'International Tables Vol C Tables 4.2.6.8 and 6.1.1.4'

loop_
_geom_angle_atom_site_label_1
_geom_angle_atom_site_label_2
_geom_angle_atom_site_label_3
_geom_angle
_geom_angle_site_symmetry_1
_geom_angle_site_symmetry_3
C2 C1 C10 122.7(4) . .
C2 C1 S1 121.9(3) . .
C10 C1 S1 115.3(3) . .
C1 C2 H2 120.4 . .
C1 C2 C3 119.1(4) . .
C3 C2 H2 120.4 . .
C2 C3 C4 121.7(4) . 4_666
C2 C3 C8 119.0(3) . .
C4 C3 C8 119.3(4) 4_666 .
C3 C4 H4 119.9 4_565 .
C5 C4 C3 120.2(4) . 4_565
C5 C4 H4 119.9 . .
C4 C5 C6 120.8(4) . .
C4 C5 S2 120.6(3) . .
C6 C5 S2 118.4(3) . .
C5 C6 H6 119.9 . .
C7 C6 C5 120.2(4) 4_565 .
C7 C6 H6 119.9 4_565 .
C6 C7 H7 119.3 4_666 .
C6 C7 C8 121.3(4) 4_666 .
C8 C7 H7 119.3 . .
C7 C8 C3 118.0(4) . .
C9 C8 C3 120.0(4) . .
C9 C8 C7 122.0(4) . .
C8 C9 H9 120.0 . .
C10 C9 C8 120.1(4) . .
C10 C9 H9 120.0 . .
C1 C10 Yb2 94.7(2) . .
C9 C10 C1 118.3(4) . .
C9 C10 Yb2 131.7(3) . .
O7 C10 C1 118.1(3) . .
O7 C10 C9 123.6(4) . .
O7 C10 Yb2 40.66(17) . .
C12 C11 C20 118.6(3) . .
C12 C11 Yb1 127.6(3) . .
C20 C11 Yb1 97.4(2) . .
O14 C11 C12 123.2(4) . .
O14 C11 C20 118.2(3) . .
O14 C11 Yb1 40.80(17) . .
C11 C12 H12 119.8 . .
C11 C12 C13 120.5(4) . .
C13 C12 H12 119.8 . .
C14 C13 C12 121.3(4) 4_565 .
C14 C13 C18 119.0(4) 4_565 .
C18 C13 C12 119.4(4) . .
C13 C14 H14 119.6 4_666 .
C15 C14 C13 120.7(4) . 4_666
C15 C14 H14 119.6 . .
C14 C15 H15 119.8 . .
C14 C15 C16 120.3(4) . .
C16 C15 H15 119.8 . .
C15 C16 S4 119.3(3) . .
C17 C16 C15 120.6(4) . .
C17 C16 S4 120.0(3) . .
C16 C17 H17 119.9 . .
C16 C17 C18 120.1(4) . 4_666
C18 C17 H17 119.9 4_666 .
C17 C18 C13 119.2(4) 4_565 .
C19 C18 C13 119.2(3) . .
C19 C18 C17 121.6(4) . 4_565
C18 C19 H19 120.2 . .
C20 C19 C18 119.7(4) . .
C20 C19 H19 120.2 . .
C11 C20 S3 115.2(3) . .
C19 C20 C11 121.9(4) . .
C19 C20 S3 123.0(3) . .
C22 C21 H21 118.5 . .
N1 C21 H21 118.5 . .
N1 C21 C22 123.1(4) . .
C21 C22 H22 120.5 . .
C23 C22 C21 119.0(5) . .
C23 C22 H22 120.5 . .
C22 C23 H23 119.7 . .
C22 C23 C24 120.6(4) . .
C24 C23 H23 119.7 . .
C23 C24 C25 123.6(4) . .
C23 C24 C32 116.5(4) . .
C32 C24 C25 119.8(4) . .
C24 C25 H25 119.7 . .
C26 C25 C24 120.7(5) . .
C26 C25 H25 119.7 . .
C25 C26 H26 119.4 . .
C25 C26 C27 121.2(4) . .
C27 C26 H26 119.4 . .
C28 C27 C26 123.3(4) . .
C28 C27 C31 117.4(4) . .
C31 C27 C26 119.4(4) . .
C27 C28 H28 120.4 . .
C29 C28 C27 119.1(4) . .
C29 C28 H28 120.4 . .
C28 C29 H29 119.9 . .
C28 C29 C30 120.2(5) . .
C30 C29 H29 119.9 . .
C29 C30 H30 118.3 . .
N2 C30 C29 123.4(4) . .
N2 C30 H30 118.3 . .
C27 C31 C32 119.4(4) . .
N2 C31 C27 122.5(4) . .
N2 C31 C32 118.1(4) . .
C24 C32 C31 119.4(4) . .
N1 C32 C24 123.1(4) . .
N1 C32 C31 117.5(4) . .
C34 C33 H33 118.3 . .
N3 C33 H33 118.3 . .
N3 C33 C34 123.4(4) . .
C33 C34 H34 120.3 . .
C35 C34 C33 119.4(5) . .
C35 C34 H34 120.3 . .
C34 C35 H35 120.4 . .
C34 C35 C36 119.2(4) . .
C36 C35 H35 120.4 . .
C35 C36 C37 123.1(4) . .
C35 C36 C44 118.4(4) . .
C44 C36 C37 118.5(4) . .
C36 C37 H37 119.1 . .
C38 C37 C36 121.9(4) . .
C38 C37 H37 119.1 . .
C37 C38 H38 119.7 . .
C37 C38 C39 120.6(4) . .
C39 C38 H38 119.7 . .
C40 C39 C38 123.1(4) . .
C40 C39 C43 117.4(4) . .
C43 C39 C38 119.5(4) . .
C39 C40 H40 120.2 . .
C41 C40 C39 119.6(5) . .
C41 C40 H40 120.2 . .
C40 C41 H41 120.4 . .
C40 C41 C42 119.2(5) . .
C42 C41 H41 120.4 . .
C41 C42 H42 118.1 . .
N4 C42 C41 123.7(5) . .
N4 C42 H42 118.1 . .
C39 C43 C44 119.6(4) . .
N4 C43 C39 122.7(4) . .
N4 C43 C44 117.7(4) . .
C36 C44 C43 119.9(4) . .
N3 C44 C36 122.0(4) . .
N3 C44 C43 118.1(4) . .
S1 O1 Yb1 128.27(17) . .
S1 O3 Yb2 124.92(16) . .
S2 O4 Yb2 99.31(15) . .
S2 O5 Yb2 96.37(15) . .
C10 O7 Yb1 123.6(2) . .
C10 O7 Yb2 116.7(2) . .
Yb1 O7 Yb2 106.49(10) . .
S3 O8 Yb1 127.81(16) . .
S3 O10 Yb2 125.28(16) . .
S4 O12 Yb1 143.60(18) . .
C11 O14 Yb1 117.0(2) . .
C11 O14 Yb2 125.2(2) . .
Yb2 O14 Yb1 105.70(10) . .
H15A O15 H15B 108.3 . .
Yb1 O15 H15A 111.5 . .
Yb1 O15 H15B 109.8 . .
H16A O16 H16B 109.5 . .
H17A O17 H17B 109.4 . .
H18A O18 H18B 109.5 . .
C1 S1 Yb1 88.45(13) . .
C1 S1 Yb2 80.76(14) . .
O1 S1 C1 104.16(18) . .
O1 S1 Yb1 32.05(11) . .
O1 S1 Yb2 95.06(11) . .
O2 S1 C1 109.20(18) . .
O2 S1 O1 112.74(18) . .
O2 S1 O3 113.63(18) . .
O2 S1 Yb1 144.78(14) . .
O2 S1 Yb2 146.03(14) . .
O3 S1 C1 105.94(18) . .
O3 S1 O1 110.50(16) . .
O3 S1 Yb1 88.88(11) . .
O3 S1 Yb2 34.40(11) . .
Yb2 S1 Yb1 64.807(18) . .
C5 S2 Yb2 115.60(14) . .
O4 S2 C5 106.88(19) . .
O4 S2 O5 105.28(17) . .
O4 S2 Yb2 51.44(11) . .
O5 S2 C5 107.69(18) . .
O5 S2 Yb2 54.03(12) . .
O6 S2 C5 107.63(19) . .
O6 S2 O4 114.08(19) . .
O6 S2 O5 114.85(19) . .
O6 S2 Yb2 136.71(13) . .
C20 S3 Yb2 89.27(13) . .
O8 S3 C20 105.67(18) . .
O8 S3 O10 110.29(16) . .
O8 S3 Yb2 85.77(11) . .
O9 S3 C20 108.78(17) . .
O9 S3 O8 114.38(17) . .
O9 S3 O10 112.83(18) . .
O9 S3 Yb2 146.61(13) . .
O10 S3 C20 104.10(18) . .
O10 S3 Yb2 33.94(11) . .
O11 S4 C16 107.42(19) . .
O11 S4 O12 110.07(19) . .
O11 S4 O13 114.1(2) . .
O12 S4 C16 105.93(18) . .
O13 S4 C16 106.61(19) . .
O13 S4 O12 112.16(18) . .
C11 Yb1 H15A 137.7 . .
C11 Yb1 H15B 144.9 . .
C11 Yb1 S1 90.98(7) . .
C11 Yb1 Yb2 55.93(7) . .
O1 Yb1 C11 98.21(10) . .
O1 Yb1 O8 144.39(10) . .
O1 Yb1 O14 81.48(9) . .
O1 Yb1 H15A 107.7 . .
O1 Yb1 H15B 116.7 . .
O1 Yb1 S1 19.67(7) . .
O1 Yb1 Yb2 75.39(7) . .
O1 Yb1 N3 77.15(10) . .
O1 Yb1 N4 140.28(11) . .
O7 Yb1 C11 92.19(10) . .
O7 Yb1 O1 73.42(9) . .
O7 Yb1 O8 75.73(9) . .
O7 Yb1 O12 118.65(9) . .
O7 Yb1 O14 73.43(9) . .
O7 Yb1 O15 80.75(11) . .
O7 Yb1 H15A 65.2 . .
O7 Yb1 H15B 95.0 . .
O7 Yb1 S1 55.18(7) . .
O7 Yb1 Yb2 36.94(7) . .
O7 Yb1 N3 139.76(10) . .
O7 Yb1 N4 145.69(11) . .
O8 Yb1 C11 65.54(10) . .
O8 Yb1 H15A 74.2 . .
O8 Yb1 H15B 83.1 . .
O8 Yb1 S1 124.95(7) . .
O8 Yb1 Yb2 69.29(7) . .
O8 Yb1 N3 118.39(10) . .
O8 Yb1 N4 70.37(11) . .
O12 Yb1 C11 142.53(10) . .
O12 Yb1 O1 73.44(10) . .
O12 Yb1 O8 138.71(10) . .
O12 Yb1 O14 146.28(10) . .
O12 Yb1 O15 74.67(11) . .
O12 Yb1 H15A 78.1 . .
O12 Yb1 H15B 58.5 . .
O12 Yb1 S1 90.31(7) . .
O12 Yb1 Yb2 145.89(7) . .
O12 Yb1 N3 77.09(11) . .
O12 Yb1 N4 85.20(11) . .
O14 Yb1 C11 22.23(9) . .
O14 Yb1 O8 72.99(9) . .
O14 Yb1 H15A 132.0 . .
O14 Yb1 H15B 155.3 . .
O14 Yb1 S1 70.61(6) . .
O14 Yb1 Yb2 36.52(6) . .
O14 Yb1 N3 75.61(10) . .
O14 Yb1 N4 100.93(10) . .
O15 Yb1 C11 135.11(10) . .
O15 Yb1 O1 121.28(10) . .
O15 Yb1 O8 69.77(10) . .
O15 Yb1 O14 138.76(11) . .
O15 Yb1 H15A 17.1 . .
O15 Yb1 H15B 17.5 . .
O15 Yb1 S1 118.71(8) . .
O15 Yb1 Yb2 111.20(8) . .
O15 Yb1 N3 138.85(12) . .
O15 Yb1 N4 82.80(11) . .
H15A Yb1 H15B 29.9 . .
S1 Yb1 H15A 102.3 . .
S1 Yb1 H15B 121.0 . .
S1 Yb1 Yb2 56.805(19) . .
Yb2 Yb1 H15A 98.7 . .
Yb2 Yb1 H15B 128.0 . .
N3 Yb1 C11 65.45(11) . .
N3 Yb1 H15A 152.0 . .
N3 Yb1 H15B 122.9 . .
N3 Yb1 S1 90.53(8) . .
N3 Yb1 Yb2 109.02(8) . .
N4 Yb1 C11 78.71(11) . .
N4 Yb1 H15A 99.8 . .
N4 Yb1 H15B 76.1 . .
N4 Yb1 S1 155.99(8) . .
N4 Yb1 Yb2 128.39(9) . .
N4 Yb1 N3 65.47(11) . .
C10 Yb2 S1 48.37(8) . .
C10 Yb2 S3 97.85(7) . .
O3 Yb2 C10 67.96(10) . .
O3 Yb2 O4 73.73(9) . .
O3 Yb2 O5 128.56(9) . .
O3 Yb2 S1 20.68(7) . .
O3 Yb2 S2 101.73(7) . .
O3 Yb2 S3 127.85(7) . .
O3 Yb2 N1 71.90(11) . .
O3 Yb2 N2 124.28(10) . .
O4 Yb2 C10 140.81(10) . .
O4 Yb2 O5 58.77(10) . .
O4 Yb2 S1 94.20(7) . .
O4 Yb2 S2 29.25(7) . .
O4 Yb2 S3 112.22(7) . .
O4 Yb2 N1 84.10(10) . .
O4 Yb2 N2 133.16(11) . .
O5 Yb2 C10 148.77(10) . .
O5 Yb2 S1 148.32(7) . .
O5 Yb2 S2 29.60(7) . .
O5 Yb2 S3 90.04(7) . .
O5 Yb2 N1 84.07(10) . .
O5 Yb2 N2 81.91(10) . .
O7 Yb2 C10 22.60(9) . .
O7 Yb2 O3 76.85(9) . .
O7 Yb2 O4 147.72(10) . .
O7 Yb2 O5 153.33(9) . .
O7 Yb2 O10 89.52(9) . .
O7 Yb2 S1 56.25(7) . .
O7 Yb2 S2 175.03(7) . .
O7 Yb2 S3 76.38(6) . .
O7 Yb2 N1 99.17(10) . .
O7 Yb2 N2 75.44(10) . .
O10 Yb2 C10 107.90(10) . .
O10 Yb2 O3 148.26(10) . .
O10 Yb2 O4 108.93(9) . .
O10 Yb2 O5 71.95(10) . .
O10 Yb2 S1 137.52(7) . .
O10 Yb2 S2 89.38(7) . .
O10 Yb2 S3 20.78(7) . .
O10 Yb2 N1 139.32(11) . .
O10 Yb2 N2 78.02(10) . .
O14 Yb2 C10 92.16(10) . .
O14 Yb2 O3 74.21(9) . .
O14 Yb2 O4 85.09(10) . .
O14 Yb2 O5 116.83(9) . .
O14 Yb2 O7 74.33(9) . .
O14 Yb2 O10 74.54(9) . .
O14 Yb2 S1 72.48(7) . .
O14 Yb2 S2 100.70(7) . .
O14 Yb2 S3 55.80(7) . .
O14 Yb2 N1 146.07(11) . .
O14 Yb2 N2 138.90(10) . .
S1 Yb2 S3 117.36(3) . .
S2 Yb2 C10 160.80(7) . .
S2 Yb2 S1 122.42(3) . .
S2 Yb2 S3 101.16(3) . .
N1 Yb2 C10 76.65(11) . .
N1 Yb2 S1 76.37(9) . .
N1 Yb2 S2 84.80(8) . .
N1 Yb2 S3 156.39(8) . .
N1 Yb2 N2 66.19(11) . .
N2 Yb2 C10 67.95(11) . .
N2 Yb2 S1 111.55(8) . .
N2 Yb2 S2 109.05(8) . .
N2 Yb2 S3 90.38(8) . .
C21 N1 C32 117.7(4) . .
C21 N1 Yb2 123.3(3) . .
C32 N1 Yb2 117.5(3) . .
C30 N2 C31 117.3(4) . .
C30 N2 Yb2 125.0(3) . .
C31 N2 Yb2 116.1(3) . .
C33 N3 C44 117.5(4) . .
C33 N3 Yb1 124.0(3) . .
C44 N3 Yb1 117.4(3) . .
C42 N4 C43 117.3(4) . .
C42 N4 Yb1 123.0(3) . .
C43 N4 Yb1 118.5(3) . .

loop_
_geom_bond_atom_site_label_1
_geom_bond_atom_site_label_2
_geom_bond_distance
_geom_bond_site_symmetry_2
C1 C2 1.360(5) .
C1 C10 1.423(5) .
C1 S1 1.761(4) .
C2 H2 0.9300 .
C2 C3 1.408(5) .
C3 C4 1.421(5) 4_666
C3 C8 1.424(5) .
C4 C3 1.421(5) 4_565
C4 H4 0.9300 .
C4 C5 1.359(5) .
C5 C6 1.408(6) .
C5 S2 1.764(4) .
C6 H6 0.9300 .
C6 C7 1.357(6) 4_565
C7 C6 1.357(6) 4_666
C7 H7 0.9300 .
C7 C8 1.418(6) .
C8 C9 1.416(5) .
C9 H9 0.9300 .
C9 C10 1.373(5) .
C10 O7 1.360(4) .
C10 Yb2 3.159(4) .
C11 C12 1.371(5) .
C11 C20 1.418(5) .
C11 O14 1.355(4) .
C11 Yb1 3.192(4) .
C12 H12 0.9300 .
C12 C13 1.421(5) .
C13 C14 1.412(6) 4_565
C13 C18 1.418(6) .
C14 C13 1.412(6) 4_666
C14 H14 0.9300 .
C14 C15 1.366(6) .
C15 H15 0.9300 .
C15 C16 1.403(6) .
C16 C17 1.374(6) .
C16 S4 1.767(4) .
C17 H17 0.9300 .
C17 C18 1.414(5) 4_666
C18 C17 1.414(5) 4_565
C18 C19 1.403(6) .
C19 H19 0.9300 .
C19 C20 1.371(5) .
C20 S3 1.760(4) .
C21 H21 0.9300 .
C21 C22 1.405(6) .
C21 N1 1.332(5) .
C22 H22 0.9300 .
C22 C23 1.346(7) .
C23 H23 0.9300 .
C23 C24 1.410(7) .
C24 C25 1.420(6) .
C24 C32 1.412(6) .
C25 H25 0.9300 .
C25 C26 1.346(7) .
C26 H26 0.9300 .
C26 C27 1.428(6) .
C27 C28 1.408(7) .
C27 C31 1.410(6) .
C28 H28 0.9300 .
C28 C29 1.357(7) .
C29 H29 0.9300 .
C29 C30 1.384(6) .
C30 H30 0.9300 .
C30 N2 1.324(5) .
C31 C32 1.426(6) .
C31 N2 1.373(5) .
C32 N1 1.356(5) .
C33 H33 0.9300 .
C33 C34 1.390(6) .
C33 N3 1.334(5) .
C34 H34 0.9300 .
C34 C35 1.366(6) .
C35 H35 0.9300 .
C35 C36 1.390(6) .
C36 C37 1.437(6) .
C36 C44 1.412(6) .
C37 H37 0.9300 .
C37 C38 1.337(7) .
C38 H38 0.9300 .
C38 C39 1.433(6) .
C39 C40 1.408(7) .
C39 C43 1.409(6) .
C40 H40 0.9300 .
C40 C41 1.361(7) .
C41 H41 0.9300 .
C41 C42 1.389(6) .
C42 H42 0.9300 .
C42 N4 1.334(5) .
C43 C44 1.427(6) .
C43 N4 1.358(5) .
C44 N3 1.365(5) .
O1 S1 1.484(3) .
O1 Yb1 2.340(3) .
O2 S1 1.433(3) .
O3 S1 1.465(3) .
O3 Yb2 2.343(3) .
O4 S2 1.475(3) .
O4 Yb2 2.361(3) .
O5 S2 1.481(3) .
O5 Yb2 2.426(3) .
O6 S2 1.434(3) .
O7 Yb1 2.285(3) .
O7 Yb2 2.305(3) .
O8 S3 1.468(3) .
O8 Yb1 2.409(3) .
O9 S3 1.434(3) .
O10 S3 1.483(3) .
O10 Yb2 2.334(3) .
O11 S4 1.445(3) .
O12 S4 1.471(3) .
O12 Yb1 2.287(3) .
O13 S4 1.449(3) .
O14 Yb1 2.340(3) .
O14 Yb2 2.273(3) .
O15 H15A 0.8680 .
O15 H15B 0.8685 .
O15 Yb1 2.299(3) .
O16 H16A 0.8476 .
O16 H16B 0.8490 .
O17 H17A 0.8482 .
O17 H17B 0.8484 .
O18 H18A 0.8486 .
O18 H18B 0.8493 .
S1 Yb1 3.4611(10) .
S1 Yb2 3.4009(11) .
S2 Yb2 2.9797(11) .
S3 Yb2 3.4121(10) .
Yb1 H15A 2.7393 .
Yb1 H15B 2.7197 .
Yb1 Yb2 3.6776(3) .
Yb1 N3 2.506(3) .
Yb1 N4 2.488(3) .
Yb2 N1 2.466(3) .
Yb2 N2 2.478(3) .

loop_
_geom_torsion_atom_site_label_1
_geom_torsion_atom_site_label_2
_geom_torsion_atom_site_label_3
_geom_torsion_atom_site_label_4
_geom_torsion
_geom_torsion_site_symmetry_1
_geom_torsion_site_symmetry_4
C1 C2 C3 C4 -178.5(4) . 4_666
C1 C2 C3 C8 3.3(6) . .
C1 C10 O7 Yb1 74.2(4) . .
C1 C10 O7 Yb2 -61.5(4) . .
C2 C1 C10 C9 -9.7(7) . .
C2 C1 C10 O7 168.7(4) . .
C2 C1 C10 Yb2 133.7(4) . .
C2 C1 S1 O1 129.7(4) . .
C2 C1 S1 O2 9.0(4) . .
C2 C1 S1 O3 -113.7(4) . .
C2 C1 S1 Yb1 157.9(4) . .
C2 C1 S1 Yb2 -137.4(4) . .
C2 C3 C8 C7 174.8(4) . .
C2 C3 C8 C9 -6.6(6) . .
C3 C4 C5 C6 -1.3(7) 4_565 .
C3 C4 C5 S2 -177.4(3) 4_565 .
C3 C8 C9 C10 1.8(6) . .
C4 C3 C8 C7 -3.6(6) 4_666 .
C4 C3 C8 C9 175.0(4) 4_666 .
C4 C5 C6 C7 2.8(7) . 4_565
C4 C5 S2 O4 104.6(4) . .
C4 C5 S2 O5 -8.1(4) . .
C4 C5 S2 O6 -132.4(4) . .
C4 C5 S2 Yb2 49.9(4) . .
C6 C5 S2 O4 -71.6(4) . .
C6 C5 S2 O5 175.7(4) . .
C6 C5 S2 O6 51.4(4) . .
C6 C5 S2 Yb2 -126.4(3) . .
C6 C7 C8 C3 2.1(7) 4_666 .
C6 C7 C8 C9 -176.5(5) 4_666 .
C7 C8 C9 C10 -179.6(4) . .
C8 C9 C10 C1 6.1(6) . .
C8 C9 C10 O7 -172.3(4) . .
C8 C9 C10 Yb2 -121.2(4) . .
C9 C10 O7 Yb1 -107.4(4) . .
C9 C10 O7 Yb2 116.9(4) . .
C10 C1 C2 C3 4.9(7) . .
C10 C1 S1 O1 -49.5(4) . .
C10 C1 S1 O2 -170.1(3) . .
C10 C1 S1 O3 67.1(4) . .
C10 C1 S1 Yb1 -21.3(3) . .
C10 C1 S1 Yb2 43.5(3) . .
C11 C12 C13 C14 -171.8(4) . 4_565
C11 C12 C13 C18 2.7(6) . .
C11 C20 S3 O8 -63.2(3) . .
C11 C20 S3 O9 173.5(3) . .
C11 C20 S3 O10 53.0(4) . .
C11 C20 S3 Yb2 22.2(3) . .
C12 C11 C20 C19 7.4(6) . .
C12 C11 C20 S3 -172.8(3) . .
C12 C11 O14 Yb1 -110.9(4) . .
C12 C11 O14 Yb2 112.1(4) . .
C12 C13 C18 C17 -173.1(4) . 4_565
C12 C13 C18 C19 4.8(6) . .
C13 C14 C15 C16 -1.1(7) 4_666 .
C13 C18 C19 C20 -6.2(6) . .
C14 C13 C18 C17 1.5(6) 4_565 4_565
C14 C13 C18 C19 179.5(4) 4_565 .
C14 C15 C16 C17 -1.8(7) . .
C14 C15 C16 S4 174.2(4) . .
C15 C16 C17 C18 3.0(7) . 4_666
C15 C16 S4 O11 -101.5(4) . .
C15 C16 S4 O12 140.8(4) . .
C15 C16 S4 O13 21.2(4) . .
C17 C16 S4 O11 74.4(4) . .
C17 C16 S4 O12 -43.2(4) . .
C17 C16 S4 O13 -162.8(4) . .
C17 C18 C19 C20 171.7(4) 4_565 .
C18 C19 C20 C11 0.1(6) . .
C18 C19 C20 S3 -179.6(3) . .
C19 C20 S3 O8 116.6(4) . .
C19 C20 S3 O9 -6.7(4) . .
C19 C20 S3 O10 -127.2(4) . .
C19 C20 S3 Yb2 -158.0(4) . .
C20 C11 C12 C13 -8.7(6) . .
C20 C11 O14 Yb1 66.6(4) . .
C20 C11 O14 Yb2 -70.4(4) . .
C21 C22 C23 C24 -1.1(8) . .
C22 C21 N1 C32 0.5(7) . .
C22 C21 N1 Yb2 -164.8(4) . .
C22 C23 C24 C25 179.6(5) . .
C22 C23 C24 C32 -0.1(8) . .
C23 C24 C25 C26 178.8(5) . .
C23 C24 C32 C31 -177.3(4) . .
C23 C24 C32 N1 1.6(7) . .
C24 C25 C26 C27 -1.6(8) . .
C24 C32 N1 C21 -1.8(7) . .
C24 C32 N1 Yb2 164.4(3) . .
C25 C24 C32 C31 3.0(7) . .
C25 C24 C32 N1 -178.1(4) . .
C25 C26 C27 C28 -176.1(5) . .
C25 C26 C27 C31 3.3(7) . .
C26 C27 C28 C29 179.3(5) . .
C26 C27 C31 C32 -1.8(6) . .
C26 C27 C31 N2 178.1(4) . .
C27 C28 C29 C30 1.9(8) . .
C27 C31 C32 C24 -1.3(6) . .
C27 C31 C32 N1 179.7(4) . .
C27 C31 N2 C30 3.2(6) . .
C27 C31 N2 Yb2 -163.2(3) . .
C28 C27 C31 C32 177.7(4) . .
C28 C27 C31 N2 -2.4(7) . .
C28 C29 C30 N2 -1.1(8) . .
C29 C30 N2 C31 -1.4(7) . .
C29 C30 N2 Yb2 163.6(4) . .
C31 C27 C28 C29 -0.2(7) . .
C31 C32 N1 C21 177.2(4) . .
C31 C32 N1 Yb2 -16.7(5) . .
C32 C24 C25 C26 -1.6(8) . .
C32 C31 N2 C30 -176.9(4) . .
C32 C31 N2 Yb2 16.7(5) . .
C33 C34 C35 C36 -2.4(7) . .
C34 C33 N3 C44 2.1(7) . .
C34 C33 N3 Yb1 -165.7(4) . .
C34 C35 C36 C37 -178.6(5) . .
C34 C35 C36 C44 1.9(7) . .
C35 C36 C37 C38 179.6(5) . .
C35 C36 C44 C43 179.7(4) . .
C35 C36 C44 N3 0.6(7) . .
C36 C37 C38 C39 0.1(8) . .
C36 C44 N3 C33 -2.6(6) . .
C36 C44 N3 Yb1 166.0(3) . .
C37 C36 C44 C43 0.2(6) . .
C37 C36 C44 N3 -178.8(4) . .
C37 C38 C39 C40 -178.8(5) . .
C37 C38 C39 C43 1.5(7) . .
C38 C39 C40 C41 -179.2(5) . .
C38 C39 C43 C44 -2.2(7) . .
C38 C39 C43 N4 178.4(4) . .
C39 C40 C41 C42 0.8(9) . .
C39 C43 C44 C36 1.3(6) . .
C39 C43 C44 N3 -179.6(4) . .
C39 C43 N4 C42 0.8(7) . .
C39 C43 N4 Yb1 -167.1(3) . .
C40 C39 C43 C44 178.1(4) . .
C40 C39 C43 N4 -1.3(7) . .
C40 C41 C42 N4 -1.4(9) . .
C41 C42 N4 C43 0.6(7) . .
C41 C42 N4 Yb1 167.9(4) . .
C43 C39 C40 C41 0.5(8) . .
C43 C44 N3 C33 178.3(4) . .
C43 C44 N3 Yb1 -13.1(5) . .
C44 C36 C37 C38 -1.0(7) . .
C44 C43 N4 C42 -178.6(4) . .
C44 C43 N4 Yb1 13.5(5) . .
O14 C11 C12 C13 168.9(4) . .
O14 C11 C20 C19 -170.3(4) . .
O14 C11 C20 S3 9.5(5) . .
S1 C1 C2 C3 -174.2(3) . .
S1 C1 C10 C9 169.4(3) . .
S1 C1 C10 O7 -12.1(5) . .
S1 C1 C10 Yb2 -47.2(3) . .
S2 C5 C6 C7 179.1(4) . 4_565
S4 C16 C17 C18 -172.9(3) . 4_666
Yb1 C11 C12 C13 118.5(4) . .
Yb1 C11 C20 C19 -133.1(4) . .
Yb1 C11 C20 S3 46.7(3) . .
Yb1 C11 O14 Yb2 -137.0(3) . .
Yb1 O1 S1 C1 62.9(2) . .
Yb1 O1 S1 O2 -178.85(18) . .
Yb1 O1 S1 O3 -50.5(2) . .
Yb1 O1 S1 Yb2 -18.84(18) . .
Yb1 O8 S3 C20 41.6(2) . .
Yb1 O8 S3 O9 161.25(17) . .
Yb1 O8 S3 O10 -70.3(2) . .
Yb1 O8 S3 Yb2 -46.41(16) . .
Yb1 O12 S4 C16 -76.8(3) . .
Yb1 O12 S4 O11 167.4(3) . .
Yb1 O12 S4 O13 39.1(3) . .
Yb2 C10 O7 Yb1 135.7(3) . .
Yb2 O3 S1 C1 -44.5(2) . .
Yb2 O3 S1 O1 67.7(2) . .
Yb2 O3 S1 O2 -164.43(17) . .
Yb2 O3 S1 Yb1 43.52(16) . .
Yb2 O4 S2 C5 -109.61(17) . .
Yb2 O4 S2 O5 4.73(17) . .
Yb2 O4 S2 O6 131.56(16) . .
Yb2 O5 S2 C5 109.21(17) . .
Yb2 O5 S2 O4 -4.57(16) . .
Yb2 O5 S2 O6 -130.92(16) . .
Yb2 O10 S3 C20 -66.6(2) . .
Yb2 O10 S3 O8 46.3(2) . .
Yb2 O10 S3 O9 175.62(17) . .
N1 C21 C22 C23 1.0(8) . .
N2 C31 C32 C24 178.8(4) . .
N2 C31 C32 N1 -0.2(6) . .
N3 C33 C34 C35 0.4(8) . .
N4 C43 C44 C36 -179.2(4) . .
N4 C43 C44 N3 -0.1(6) . .
